data_7043162
loop_
_publ_author_name
'Hansen, Bjarne R. S.'
'Tumanov, Nikolay'
'Santoru, Antonio'
'Pistidda, Claudio'
'Bednarcik, Jozef'
'Klassen, Thomas'
'Dornheim, Martin'
'Filinchuk, Yaroslav'
'Jensen, Torben Rene R.'

_publ_section_title
;
 Synthesis, structures and thermal decomposition of ammine MxB12H12
 complexes (M = Li, Na, Ca)
;
_journal_name_full 'Dalton Trans.'
_journal_paper_doi 10.1039/C7DT01414G
_journal_year 2017
_chemical_formula_moiety 'B12 H12 2-, 3(H3 N), Ca 2+'
_chemical_formula_sum 'B12 Ca H21 N3'
_chemical_formula_weight 233.00
_chemical_name_common
; 
Triammine Calcium Dodecahydro-closo-dodecaborate
;
_chemical_name_systematic
; 
Triammine Calcium Dodecahydro-closo-dodecaborate
;
_chemical_properties_physical ', Air-sensitive,Moisture-sensitive,Oxygen-sensitive'
_space_group_IT_number 167
_symmetry_cell_setting trigonal
_symmetry_space_group_name_Hall '-R 3 2"c'
_symmetry_space_group_name_H-M 'R -3 c :H'
_audit_block_doi 10.5517/ccdc.csd.cc1lzn29
_audit_update_record
;
2017-05-18 deposited with the CCDC.
2017-05-30 downloaded from the CCDC.
;
_cell_angle_alpha 90.00000
_cell_angle_beta 90.00000
_cell_angle_gamma 120.00000
_cell_formula_units_Z 6
_cell_length_a 11.86978(18)
_cell_length_b 11.86978(18)
_cell_length_c 16.7977(5)
_cell_measurement_temperature 498
_cell_volume 2049.58(8)
_computing_structure_refinement FULLPROF
_computing_structure_solution FOX
_diffrn_ambient_temperature 498
_diffrn_detector 'solid-state silicon microstrip detector'
_diffrn_detector_type 'Mythen II'
_diffrn_measurement_device_type 'Mythen II'
_diffrn_radiation_type synchrotron
_diffrn_radiation_wavelength 0.7750
_diffrn_source synchrotron
_exptl_absorpt_correction_type none
_exptl_crystal_colour colourless
_exptl_crystal_description powder
_pd_char_colour colourless
_pd_instr_location ' X04SA beamline, Swiss Light Source (SLS), Villigen, Switzerland'
_pd_meas_2theta_range_inc 0.003603
_pd_meas_2theta_range_max 34.99920
_pd_meas_2theta_range_min 5.00040
_pd_meas_number_of_points 8329
_pd_meas_scan_method step
_pd_proc_2theta_range_inc 0.003603
_pd_proc_2theta_range_max 34.9846
_pd_proc_2theta_range_min 4.9858
_pd_proc_ls_prof_R_factor 1.7760
_pd_proc_ls_prof_wR_expected 1.4606
_pd_proc_ls_prof_wR_factor 2.5307
_pd_proc_number_of_points 8329
_pd_proc_wavelength 0.775000
_pd_spec_mounting
; 
Thin-wall 0.5 mm glass capillary
;
_pd_spec_mount_mode transmission
_pd_spec_shape cylinder
_pd_spec_size_axial 4
_pd_spec_size_equat 0.5
_pd_spec_size_thick 0.5
_refine_ls_goodness_of_fit_all 1.78
_refine_ls_number_parameters 15
_refine_ls_number_reflns 141
_refine_ls_number_restraints 9
_refine_ls_R_I_factor 9.0973
_refine_ls_shift/su_max 0.01
_cod_data_source_file c7dt01414g2.cif
_cod_data_source_block CaB12H12_3NH3
_cod_depositor_comments
;
The following automatic conversions were performed:

'_symmetry_cell_setting' value 'Trigonal' changed to 'trigonal'
according to
/home/data/users/saulius/crontab/automatic-downloads/rss-feeds/RSC/lib/dictionaries/cif_core.dic
dictionary named 'cif_core.dic' version 2.4.2 from 2011-04-26.

Automatic conversion script
Id: cif_fix_values 4973 2017-02-22 13:04:09Z antanas 
;
_cod_original_cell_volume 2049.58(7)
_cod_original_sg_symbol_H-M 'R -3 c'
_cod_database_code 7043162
_pd_proc_ls_prof_cr_factor 26.9211
_pd_proc_ls_prof_cwr_factor 22.0151
_pd_proc_ls_prof_cwr_expected 12.7062
_pd_proc_ls_prof_chi2 3.0020
_pd_proc_ls_prof_echi2 3.1040

loop_
_symmetry_equiv_pos_as_xyz
x,y,z
-y,x-y,z
-x+y,-x,z
-y,-x,z+1/2
-x+y,y,z+1/2
x,x-y,z+1/2
-x,-y,-z
y,-x+y,-z
x-y,x,-z
y,x,-z+1/2
x-y,-y,-z+1/2
-x,-x+y,-z+1/2
x+2/3,y+1/3,z+1/3
-y+2/3,x-y+1/3,z+1/3
-x+y+2/3,-x+1/3,z+1/3
-y+2/3,-x+1/3,z+5/6
-x+y+2/3,y+1/3,z+5/6
x+2/3,x-y+1/3,z+5/6
-x+2/3,-y+1/3,-z+1/3
y+2/3,-x+y+1/3,-z+1/3
x-y+2/3,x+1/3,-z+1/3
y+2/3,x+1/3,-z+5/6
x-y+2/3,-y+1/3,-z+5/6
-x+2/3,-x+y+1/3,-z+5/6
x+1/3,y+2/3,z+2/3
-y+1/3,x-y+2/3,z+2/3
-x+y+1/3,-x+2/3,z+2/3
-y+1/3,-x+2/3,z+1/6
-x+y+1/3,y+2/3,z+1/6
x+1/3,x-y+2/3,z+1/6
-x+1/3,-y+2/3,-z+2/3
y+1/3,-x+y+2/3,-z+2/3
x-y+1/3,x+2/3,-z+2/3
y+1/3,x+2/3,-z+1/6
x-y+1/3,-y+2/3,-z+1/6
-x+1/3,-x+y+2/3,-z+1/6

loop_
_atom_site_label
_atom_site_fract_x
_atom_site_fract_y
_atom_site_fract_z
_atom_site_U_iso_or_equiv
_atom_site_occupancy
_atom_site_adp_type
_atom_site_type_symbol
B1 0.00000 -0.08756 0.08099 0.0497(20) 1.00000 Uiso B
B2 0.00000 -0.14166 -0.01912 0.0497(20) 1.00000 Uiso B
H1 0.00000 -0.14820 0.13710 0.0497(20) 1.00000 Uiso H
H2 0.00000 -0.23970 -0.03240 0.0497(20) 1.00000 Uiso H
Ca1 0.00000 0.00000 0.25000 0.0756(13) 1.00000 Uiso Ca
N1 0.20716 0.00000 0.25000 0.133(3) 1.00000 Uiso N
H11 0.1998(2) -0.06498(10) 0.21782(7) 0.133(3) 0.50000 Uiso H
H12 0.2258(2) -0.01310(14) 0.30052(5) 0.133(3) 0.50000 Uiso H
H13 0.27135(20) 0.07803(8) 0.23168(8) 0.133(3) 0.50000 Uiso H

loop_
_atom_type_symbol
_atom_type_scat_Cromer_Mann_a1
_atom_type_scat_Cromer_Mann_b1
_atom_type_scat_Cromer_Mann_a2
_atom_type_scat_Cromer_Mann_b2
_atom_type_scat_Cromer_Mann_a3
_atom_type_scat_Cromer_Mann_b3
_atom_type_scat_Cromer_Mann_a4
_atom_type_scat_Cromer_Mann_b4
_atom_type_scat_Cromer_Mann_c
_atom_type_scat_dispersion_real
_atom_type_scat_dispersion_imag
_atom_type_scat_source
b 2.05450 23.21850 1.33260 1.02100 1.09790 60.34980 0.70680 0.14030 -0.19320 0.00000 0.00100 International_Tables_for_Crystallography_Vol.C(1991)_Tables_6.1.1.4_and_6.1.1.5
h 0.49300 10.51090 0.32291 26.12570 0.14019 3.14236 0.04081 57.79970 0.00304 0.00000 0.00000 International_Tables_for_Crystallography_Vol.C(1991)_Tables_6.1.1.4_and_6.1.1.5
ca 8.62660 10.44210 7.38730 0.65990 1.58990 85.74840 1.02110 178.43700 1.37510 0.20300 0.30600 International_Tables_for_Crystallography_Vol.C(1991)_Tables_6.1.1.4_and_6.1.1.5
n 12.21260 0.00570 3.13220 9.89330 2.01250 28.99750 1.16630 0.58260 -11.52900 0.00400 0.00300 International_Tables_for_Crystallography_Vol.C(1991)_Tables_6.1.1.4_and_6.1.1.5

loop_
_geom_angle_atom_site_label_1
_geom_angle_atom_site_label_2
_geom_angle_atom_site_label_3
_geom_angle
_geom_angle_site_symmetry_1
_geom_angle_site_symmetry_3
B1 B1 H1 121.710(2) 3_555 1_555
B1 B2 H2 122.000 1_555 1_555
N1 Ca1 N1 120.000 1_555 2_555
N1 Ca1 N1 120.000(3) 1_555 3_555
N1 Ca1 N1 120.000(3) 2_555 3_555
Ca1 N1 H11 109.14(20) 1_555 1_555
Ca1 N1 H12 109.19(20) 1_555 1_555
Ca1 N1 H13 109.18(18) 1_555 1_555
H11 N1 H12 109.75(19) 1_555 1_555
H11 N1 H13 109.80(18) 1_555 1_555
H11 N1 H12 109.75(18) 11_555 11_555

loop_
_geom_bond_atom_site_label_1
_geom_bond_atom_site_label_2
_geom_bond_distance
_geom_bond_site_symmetry_2
B1 B1 1.80015(3) 2_555
B1 B2 1.80006(5) 1_555
B1 H1 1.19 1_555
B2 H2 1.18 1_555
Ca1 N1 2.45894(4) 1_555
N1 Ca1 2.45894(4) 1_555
N1 H11 0.9096(14) 1_555
N1 H12 0.9098(12) 1_555
N1 H13 0.9096(11) 1_555
